data_9009443
loop_
_publ_author_name
'Taylor, H. F. W.'

_publ_section_title
;
 The crystal structure of kilchoanite, Ca6(SiO4)(Si3O10), with
 some comments on related phases
;
_journal_name_full 'Mineralogical Magazine'
_journal_page_first 26
_journal_page_last 31
_journal_paper_doi 10.1180/minmag.1971.038.293.03
_journal_volume 38
_journal_year 1971
_chemical_compound_source 'Kilchoan, Ardnamurchan, Scotland'
_chemical_formula_sum 'Ca3 O7 Si2'
_chemical_name_mineral Kilchoanite
_space_group_IT_number 46
_symmetry_space_group_name_Hall 'I -2c 2'
_symmetry_space_group_name_H-M 'I 2 c m'
_cell_angle_alpha 90
_cell_angle_beta 90
_cell_angle_gamma 90
_cell_length_a 11.42
_cell_length_b 5.09
_cell_length_c 21.95
_cell_formula_units_Z 8
_cell_volume 1275.905
_database_code_amcsd 0014452
_exptl_crystal_density_diffrn 3.003
_cod_original_formula_sum 'Ca3 Si2 O7'
_cod_database_code 9009443

loop_
_space_group_symop_operation_xyz
x,y,z
1/2+x,1/2+y,1/2+z
x,-y,1/2+z
1/2+x,1/2-y,+z
x,y,1/2-z
1/2+x,1/2+y,-z
x,-y,-z
1/2+x,1/2-y,1/2-z

loop_
_atom_site_label
_atom_site_fract_x
_atom_site_fract_y
_atom_site_fract_z
_atom_site_U_iso_or_equiv
Ca1 -0.01340 0.00000 0.00000 0.02153
Ca2 0.28600 0.00300 0.25000 0.01646
Ca3 0.01070 0.00500 0.16790 0.01520
Ca4 0.21770 0.50100 0.10400 0.01267
Si1 0.09700 0.42600 0.25000 0.01646
Si2 0.40800 0.94000 0.09970 0.01267
Si3 0.24000 0.00000 0.00000 0.01773
O1 0.16400 0.29700 0.19190 0.01520
O2 -0.03300 0.29300 0.25000 0.02660
O3 0.09800 0.75900 0.25000 0.01140
O4 0.34600 0.79300 0.15840 0.01520
O5 0.03500 0.70700 0.09190 0.01646
O6 0.33400 0.80200 0.04020 0.02660
O7 0.40400 0.25500 0.09540 0.00760
O8 0.16000 0.17900 0.04120 0.02406

loop_
_cod_related_entry_id
_cod_related_entry_database
_cod_related_entry_code
1 AMCSD 0014452
